data_4314181
loop_
_publ_author_name
'Maria Papachristou'
'Ioannis C. Pirmettis'
'Charalambos Tsoukalas'
'Dionyssia Papagiannopoulou'
'Catherine Raptopoulou'
'Aris Terzis'
'Chariklia I. Stassinopoulou'
'Efstratios Chiotellis'
'Maria Pelecanou'
'Minas Papadopoulos'

_publ_section_title
;
 Synthesis and Characterization of Novel Oxotechnetium (99Tc and 99mTc)
 and Oxorhenium Complexes from the 2,2'-Bipyridine (NN)/Thiol (S)
 Mixed-Ligand System
;
_journal_name_full 'Inorganic Chemistry'
_journal_page_first 5778
_journal_page_last 5784
_journal_paper_doi 10.1021/ic034368j
_journal_volume 42
_journal_year 2003
_chemical_formula_sum 'C31 H29 N2 O S3 Tc'
_chemical_formula_weight 639.74
_chemical_name_systematic
; 
 ? 
;
_space_group_IT_number 14
_symmetry_cell_setting monoclinic
_symmetry_space_group_name_Hall '-P 2yab'
_symmetry_space_group_name_H-M 'P 1 21/a 1'
_atom_sites_solution_hydrogens geom
_atom_sites_solution_primary direct
_atom_sites_solution_secondary difmap
_audit_creation_method SHELXL
_cell_angle_alpha 90.00
_cell_angle_beta 94.81(1)
_cell_angle_gamma 90.00
_cell_formula_units_Z 4
_cell_length_a 23.12(1)
_cell_length_b 14.394(6)
_cell_length_c 8.801(4)
_cell_measurement_reflns_used 25
_cell_measurement_temperature 298
_cell_measurement_theta_max 11.7
_cell_measurement_theta_min 5.3
_cell_volume 2919(2)
_computing_cell_refinement 'Program LEAST (UCLA Cryst.package, C.E.Strouse 1994)'
_computing_data_collection 'Program COLLECT (UCLA Cryst.package, C.E.Strouse 1994)'
_computing_data_reduction 'Program REDUCE (UCLA Cryst.package, C.E.Strouse 1994)'
_computing_molecular_graphics ORTEP
_computing_structure_refinement 'SHELXL-93 (Sheldrick, 1993)'
_computing_structure_solution 'SHELXS-86 (Sheldrick, 1986)'
_diffrn_ambient_temperature 298
_diffrn_measurement_device 'Crystal Logic Dual Goniometer'
_diffrn_measurement_method 'theta-2theta scans'
_diffrn_radiation_monochromator graphite
_diffrn_radiation_source 'fine-focus sealed tube'
_diffrn_radiation_type MoK\a
_diffrn_radiation_wavelength 0.71073
_diffrn_reflns_av_R_equivalents 0.0155
_diffrn_reflns_av_sigmaI/netI 0.0562
_diffrn_reflns_limit_h_max 26
_diffrn_reflns_limit_h_min -26
_diffrn_reflns_limit_k_max 16
_diffrn_reflns_limit_k_min 0
_diffrn_reflns_limit_l_max 10
_diffrn_reflns_limit_l_min 0
_diffrn_reflns_number 5209
_diffrn_reflns_theta_max 24.51
_diffrn_reflns_theta_min 1.67
_diffrn_standards_decay_% -2.9
_diffrn_standards_interval_count 97
_diffrn_standards_number 3
_exptl_absorpt_coefficient_mu 0.735
_exptl_crystal_colour dark-brown
_exptl_crystal_density_diffrn 1.456
_exptl_crystal_density_meas 1.44
_exptl_crystal_density_method 'floating method'
_exptl_crystal_description parallelipiped
_exptl_crystal_F_000 1312
_exptl_crystal_size_max 0.44
_exptl_crystal_size_mid 0.25
_exptl_crystal_size_min 0.05
_refine_diff_density_max 0.561
_refine_diff_density_min -0.383
_refine_diff_density_rms 0.061
_refine_ls_extinction_method none
_refine_ls_goodness_of_fit_all 1.041
_refine_ls_goodness_of_fit_obs 1.082
_refine_ls_matrix_type full
_refine_ls_number_parameters 459
_refine_ls_number_reflns 4863
_refine_ls_number_restraints 0
_refine_ls_restrained_S_all 1.041
_refine_ls_restrained_S_obs 1.082
_refine_ls_R_factor_all 0.0573
_refine_ls_R_factor_obs 0.0376
_refine_ls_shift/esd_max 0.076
_refine_ls_shift/esd_mean 0.003
_refine_ls_structure_factor_coef Fsqd
_refine_ls_weighting_details 'w=1/[\s^2^(Fo^2^)+(0.0415P)^2^+0.6542P] where P=(Fo^2^+2Fc^2^)/3'
_refine_ls_weighting_scheme calc
_refine_ls_wR_factor_all 0.1039
_refine_ls_wR_factor_obs 0.0921
_reflns_number_observed 3654
_reflns_number_total 4863
_reflns_observed_criterion >2sigma(I)
_cod_data_source_file ic034368jsi20030724_032409_1.cif
_cod_data_source_block shel93
_cod_depositor_comments
;
The following automatic conversions were performed:

'_refine_ls_weighting_scheme' value 'calc
w=1/[\s^2^(Fo^2^)+(0.0415P)^2^+0.6542P] where P=(Fo^2^+2Fc^2^)/3' was
changed to 'calc'. New tag '_refine_ls_weighting_details' was
created. The value of the new tag was set to
'w=1/[\s^2^(Fo^2^)+(0.0415P)^2^+0.6542P] where P=(Fo^2^+2Fc^2^)/3'.

Automatic conversion script
Id: cif_fix_values 3143 2015-03-26 13:38:13Z robertas 
;
_cod_original_cell_volume 2918(2)
_cod_database_code 4314181

loop_
_symmetry_equiv_pos_as_xyz
'x, y, z'
'-x+1/2, y+1/2, -z'
'-x, -y, -z'
'x-1/2, -y-1/2, z'

loop_
_atom_site_aniso_label
_atom_site_aniso_U_11
_atom_site_aniso_U_22
_atom_site_aniso_U_33
_atom_site_aniso_U_23
_atom_site_aniso_U_13
_atom_site_aniso_U_12
Tc 0.0560(2) 0.0370(2) 0.0566(2) -0.00461(14) 0.00861(14) 0.00358(14)
S1 0.0600(6) 0.0637(7) 0.0859(8) -0.0159(6) 0.0183(6) 0.0064(5)
S2 0.0758(7) 0.0589(6) 0.0668(7) -0.0219(5) 0.0172(5) -0.0050(5)
S3 0.0545(6) 0.0493(6) 0.0660(6) -0.0160(5) 0.0059(5) -0.0004(5)
O1 0.077(2) 0.0406(15) 0.074(2) 0.0017(13) 0.0064(15) 0.0052(13)
N1 0.052(2) 0.043(2) 0.054(2) 0.0007(14) 0.0096(14) 0.0051(14)
N2 0.053(2) 0.047(2) 0.049(2) 0.0040(14) 0.0093(14) 0.0031(14)
C1 0.076(3) 0.046(2) 0.057(3) -0.001(2) 0.011(2) 0.006(2)
C2 0.094(3) 0.064(3) 0.057(3) 0.001(2) 0.013(2) 0.003(3)
C3 0.093(4) 0.076(3) 0.057(3) -0.010(2) 0.000(2) -0.013(3)
C4 0.083(3) 0.054(3) 0.066(3) -0.008(2) 0.009(2) -0.017(2)
C5 0.048(2) 0.045(2) 0.060(2) -0.004(2) 0.013(2) -0.002(2)
C6 0.054(2) 0.044(2) 0.062(2) -0.001(2) 0.005(2) -0.003(2)
C7 0.077(3) 0.048(2) 0.077(3) 0.000(2) 0.004(2) -0.011(2)
C8 0.096(4) 0.046(3) 0.086(3) 0.017(3) 0.000(3) -0.004(2)
C9 0.093(4) 0.066(3) 0.059(3) 0.015(2) 0.000(2) 0.003(3)
C10 0.071(3) 0.055(3) 0.064(3) 0.000(2) 0.005(2) 0.003(2)
C11 0.053(2) 0.065(3) 0.064(3) 0.003(2) 0.020(2) 0.006(2)
C12 0.074(3) 0.094(4) 0.059(3) 0.010(3) 0.000(2) -0.004(3)
C13 0.071(3) 0.081(3) 0.080(3) 0.018(3) 0.014(3) -0.012(3)
C14 0.065(3) 0.082(3) 0.064(3) 0.001(2) 0.013(2) -0.006(2)
C15 0.068(3) 0.101(4) 0.063(3) 0.011(3) 0.001(2) -0.003(3)
C16 0.062(3) 0.070(3) 0.077(3) 0.013(3) 0.015(2) 0.004(2)
C17 0.097(5) 0.097(5) 0.086(5) 0.002(4) 0.012(4) -0.029(4)
C18 0.076(3) 0.043(2) 0.048(2) -0.011(2) 0.008(2) 0.002(2)
C19 0.110(4) 0.059(3) 0.059(3) 0.001(2) 0.011(3) -0.004(3)
C20 0.098(4) 0.084(4) 0.055(3) -0.006(3) -0.016(3) 0.022(3)
C21 0.083(3) 0.065(3) 0.063(3) -0.024(2) 0.003(2) 0.007(3)
C22 0.081(3) 0.054(3) 0.072(3) -0.004(2) 0.009(3) -0.007(2)
C23 0.083(3) 0.052(2) 0.055(2) -0.001(2) -0.002(2) 0.004(2)
C24 0.083(4) 0.115(6) 0.114(6) -0.051(5) -0.003(4) 0.008(4)
C25 0.042(2) 0.051(2) 0.061(2) -0.009(2) 0.007(2) 0.002(2)
C26 0.066(3) 0.051(3) 0.071(3) -0.002(2) 0.017(2) -0.001(2)
C27 0.068(3) 0.074(3) 0.056(3) -0.013(2) 0.015(2) -0.003(2)
C28 0.045(2) 0.058(3) 0.074(3) -0.021(2) 0.004(2) 0.000(2)
C29 0.072(3) 0.050(2) 0.073(3) -0.010(2) 0.003(2) 0.009(2)
C30 0.069(3) 0.055(3) 0.061(3) -0.006(2) 0.002(2) 0.013(2)
C31 0.069(3) 0.078(4) 0.088(4) -0.034(3) 0.010(3) -0.001(3)

loop_
_atom_site_label
_atom_site_type_symbol
_atom_site_fract_x
_atom_site_fract_y
_atom_site_fract_z
_atom_site_U_iso_or_equiv
_atom_site_thermal_displace_type
_atom_site_occupancy
_atom_site_calc_flag
_atom_site_refinement_flags
_atom_site_disorder_group
Tc Tc 0.317334(14) 0.16847(2) 0.18619(4) 0.04965(13) Uani 1 d . .
S1 S 0.22276(5) 0.17681(8) 0.27741(14) 0.0692(3) Uani 1 d . .
S2 S 0.33597(5) 0.23780(8) 0.42414(13) 0.0665(3) Uani 1 d . .
S3 S 0.41525(4) 0.12180(7) 0.20500(12) 0.0565(3) Uani 1 d . .
O1 O 0.31591(13) 0.2554(2) 0.0603(3) 0.0637(7) Uani 1 d . .
N1 N 0.28820(13) 0.0832(2) -0.0174(3) 0.0494(7) Uani 1 d . .
N2 N 0.30838(13) 0.0188(2) 0.2579(3) 0.0494(7) Uani 1 d . .
C1 C 0.2777(2) 0.1209(3) -0.1577(5) 0.0595(10) Uani 1 d . .
C2 C 0.2538(2) 0.0727(3) -0.2804(5) 0.0710(12) Uani 1 d . .
C3 C 0.2407(2) -0.0194(4) -0.2626(6) 0.0758(14) Uani 1 d . .
C4 C 0.2526(2) -0.0609(3) -0.1238(5) 0.0676(12) Uani 1 d . .
C5 C 0.2761(2) -0.0078(3) -0.0014(4) 0.0506(9) Uani 1 d . .
C6 C 0.2893(2) -0.0447(3) 0.1523(5) 0.0531(9) Uani 1 d . .
C7 C 0.2838(2) -0.1378(3) 0.1920(6) 0.0673(12) Uani 1 d . .
C8 C 0.2973(2) -0.1654(3) 0.3386(6) 0.0761(14) Uani 1 d . .
C9 C 0.3164(2) -0.1006(3) 0.4452(6) 0.0731(13) Uani 1 d . .
C10 C 0.3225(2) -0.0097(3) 0.4016(5) 0.0634(11) Uani 1 d . .
C11 C 0.1763(2) 0.0876(3) 0.1978(5) 0.0598(10) Uani 1 d . .
C12 C 0.1655(2) 0.0102(4) 0.2813(6) 0.0757(14) Uani 1 d . .
C13 C 0.1268(2) -0.0575(4) 0.2268(6) 0.0769(14) Uani 1 d . .
C14 C 0.0965(2) -0.0496(3) 0.0863(5) 0.0697(12) Uani 1 d . .
C15 C 0.1077(2) 0.0277(4) 0.0017(6) 0.0775(14) Uani 1 d . .
C16 C 0.1467(2) 0.0954(4) 0.0561(6) 0.0692(12) Uani 1 d . .
C17 C 0.0535(4) -0.1234(6) 0.0263(9) 0.093(2) Uani 1 d . .
C18 C 0.4097(2) 0.2718(3) 0.4606(4) 0.0557(10) Uani 1 d . .
C19 C 0.4464(3) 0.2272(4) 0.5700(5) 0.0757(14) Uani 1 d . .
C20 C 0.5021(3) 0.2599(4) 0.6054(6) 0.081(2) Uani 1 d . .
C21 C 0.5240(2) 0.3360(3) 0.5353(5) 0.0704(12) Uani 1 d . .
C22 C 0.4872(2) 0.3789(3) 0.4271(6) 0.0688(12) Uani 1 d . .
C23 C 0.4316(2) 0.3479(3) 0.3899(5) 0.0636(11) Uani 1 d . .
C24 C 0.5851(3) 0.3685(7) 0.5733(11) 0.105(2) Uani 1 d . .
C25 C 0.4201(2) 0.0296(3) 0.0716(5) 0.0514(9) Uani 1 d . .
C26 C 0.4198(2) 0.0466(3) -0.0828(5) 0.0621(11) Uani 1 d . .
C27 C 0.4237(2) -0.0261(3) -0.1846(5) 0.0655(11) Uani 1 d . .
C28 C 0.4283(2) -0.1175(3) -0.1363(5) 0.0590(10) Uani 1 d . .
C29 C 0.4293(2) -0.1338(3) 0.0175(6) 0.0651(11) Uani 1 d . .
C30 C 0.4260(2) -0.0616(3) 0.1217(6) 0.0619(11) Uani 1 d . .
C31 C 0.4325(3) -0.1960(5) -0.2472(8) 0.078(2) Uani 1 d . .
H1 H 0.2897(17) 0.1810(28) -0.1631(44) 0.059(12) Uiso 1 d . .
H2 H 0.2473(21) 0.1047(33) -0.3710(55) 0.085(15) Uiso 1 d . .
H3 H 0.2248(21) -0.0518(33) -0.3498(57) 0.086(15) Uiso 1 d . .
H4 H 0.2470(19) -0.1246(33) -0.1047(48) 0.072(13) Uiso 1 d . .
H7 H 0.2744(19) -0.1816(30) 0.1183(51) 0.073(14) Uiso 1 d . .
H8 H 0.2926(22) -0.2263(38) 0.3632(58) 0.098(17) Uiso 1 d . .
H9 H 0.3258(18) -0.1160(30) 0.5510(50) 0.068(12) Uiso 1 d . .
H10 H 0.3352(16) 0.0365(28) 0.4702(42) 0.052(11) Uiso 1 d . .
H12 H 0.1857(18) 0.0007(29) 0.3654(49) 0.062(13) Uiso 1 d . .
H13 H 0.1211(20) -0.1120(35) 0.2899(52) 0.085(15) Uiso 1 d . .
H15 H 0.0866(21) 0.0398(33) -0.0867(56) 0.083(15) Uiso 1 d . .
H16 H 0.1520(20) 0.1412(34) -0.0092(53) 0.078(15) Uiso 1 d . .
H17A H 0.0389(24) -0.1471(39) 0.0972(63) 0.088(19) Uiso 1 d . .
H17B H 0.0731(36) -0.1717(58) -0.0005(95) 0.166(40) Uiso 1 d . .
H17C H 0.0281(33) -0.0987(52) -0.0417(85) 0.150(33) Uiso 1 d . .
H19 H 0.4318(19) 0.1780(31) 0.6103(49) 0.065(13) Uiso 1 d . .
H20 H 0.5224(20) 0.2360(32) 0.6741(54) 0.077(16) Uiso 1 d . .
H22 H 0.4986(20) 0.4326(34) 0.3767(52) 0.084(15) Uiso 1 d . .
H23 H 0.4073(18) 0.3756(31) 0.3129(50) 0.070(13) Uiso 1 d . .
H24A H 0.6029(34) 0.3371(50) 0.6644(86) 0.153(32) Uiso 1 d . .
H24B H 0.6114(31) 0.3528(47) 0.5097(78) 0.130(26) Uiso 1 d . .
H24C H 0.5898(31) 0.4235(52) 0.5951(82) 0.135(29) Uiso 1 d . .
H26 H 0.4163(17) 0.1063(30) -0.1139(46) 0.064(12) Uiso 1 d . .
H27 H 0.4234(18) -0.0118(29) -0.2921(50) 0.070(13) Uiso 1 d . .
H29 H 0.4294(21) -0.1986(37) 0.0606(54) 0.093(16) Uiso 1 d . .
H30 H 0.4248(21) -0.0784(34) 0.2147(53) 0.085(17) Uiso 1 d . .
H31A H 0.4628(23) -0.2387(37) -0.2186(58) 0.100(18) Uiso 1 d . .
H31B H 0.3982(25) -0.2275(40) -0.2698(62) 0.106(19) Uiso 1 d . .
H31C H 0.4441(20) -0.1727(31) -0.3322(56) 0.072(16) Uiso 1 d . .

loop_
_atom_type_symbol
_atom_type_description
_atom_type_scat_dispersion_real
_atom_type_scat_dispersion_imag
_atom_type_scat_source
C C 0.0033 0.0016 'International Tables Vol C Tables 4.2.6.8 and 6.1.1.4'
H H 0.0000 0.0000 'International Tables Vol C Tables 4.2.6.8 and 6.1.1.4'
N N 0.0061 0.0033 'International Tables Vol C Tables 4.2.6.8 and 6.1.1.4'
O O 0.0106 0.0060 'International Tables Vol C Tables 4.2.6.8 and 6.1.1.4'
S S 0.1246 0.1234 'International Tables Vol C Tables 4.2.6.8 and 6.1.1.4'
Tc Tc -1.4390 0.7593 'International Tables Vol C Tables 4.2.6.8 and 6.1.1.4'

loop_
_geom_angle_atom_site_label_1
_geom_angle_atom_site_label_2
_geom_angle_atom_site_label_3
_geom_angle
_geom_angle_site_symmetry_1
_geom_angle_site_symmetry_3
_geom_angle_publ_flag
O1 Tc N1 83.76(13) . . ?
O1 Tc N2 154.52(13) . . ?
N1 Tc N2 70.78(11) . . ?
O1 Tc S2 105.53(10) . . ?
N1 Tc S2 168.57(8) . . ?
N2 Tc S2 99.89(9) . . ?
O1 Tc S3 103.06(10) . . ?
N1 Tc S3 97.08(8) . . ?
N2 Tc S3 79.53(8) . . ?
S2 Tc S3 87.40(4) . . ?
O1 Tc S1 102.54(10) . . ?
N1 Tc S1 94.26(9) . . ?
N2 Tc S1 81.17(8) . . ?
S2 Tc S1 77.42(5) . . ?
S3 Tc S1 152.93(5) . . ?
C11 S1 Tc 111.72(14) . . ?
C18 S2 Tc 112.52(13) . . ?
C25 S3 Tc 106.21(13) . . ?
C5 N1 C1 117.5(3) . . ?
C5 N1 Tc 120.1(3) . . ?
C1 N1 Tc 122.2(3) . . ?
C10 N2 C6 118.7(4) . . ?
C10 N2 Tc 122.2(3) . . ?
C6 N2 Tc 119.0(2) . . ?
N1 C1 C2 123.4(4) . . ?
C1 C2 C3 118.7(5) . . ?
C4 C3 C2 119.7(5) . . ?
C3 C4 C5 119.2(4) . . ?
N1 C5 C4 121.5(4) . . ?
N1 C5 C6 114.8(3) . . ?
C4 C5 C6 123.7(4) . . ?
N2 C6 C7 120.7(4) . . ?
N2 C6 C5 115.0(3) . . ?
C7 C6 C5 124.3(4) . . ?
C8 C7 C6 119.9(5) . . ?
C7 C8 C9 119.1(5) . . ?
C8 C9 C10 119.5(5) . . ?
N2 C10 C9 122.1(4) . . ?
C12 C11 C16 117.0(5) . . ?
C12 C11 S1 120.4(4) . . ?
C16 C11 S1 122.4(4) . . ?
C11 C12 C13 122.0(5) . . ?
C14 C13 C12 121.3(5) . . ?
C13 C14 C15 116.8(5) . . ?
C13 C14 C17 121.6(5) . . ?
C15 C14 C17 121.7(5) . . ?
C14 C15 C16 121.9(5) . . ?
C11 C16 C15 121.0(5) . . ?
C23 C18 C19 117.2(4) . . ?
C23 C18 S2 121.4(3) . . ?
C19 C18 S2 121.3(4) . . ?
C20 C19 C18 120.1(5) . . ?
C21 C20 C19 122.9(5) . . ?
C22 C21 C20 116.1(5) . . ?
C22 C21 C24 122.2(6) . . ?
C20 C21 C24 121.7(6) . . ?
C21 C22 C23 122.3(5) . . ?
C22 C23 C18 121.4(4) . . ?
C26 C25 C30 118.2(4) . . ?
C26 C25 S3 121.4(3) . . ?
C30 C25 S3 120.4(3) . . ?
C25 C26 C27 120.5(4) . . ?
C28 C27 C26 121.8(4) . . ?
C29 C28 C27 117.4(4) . . ?
C29 C28 C31 121.0(5) . . ?
C27 C28 C31 121.6(5) . . ?
C28 C29 C30 121.6(4) . . ?
C25 C30 C29 120.4(4) . . ?

loop_
_geom_bond_atom_site_label_1
_geom_bond_atom_site_label_2
_geom_bond_distance
_geom_bond_site_symmetry_2
_geom_bond_publ_flag
Tc O1 1.670(3) . ?
Tc N1 2.229(3) . ?
Tc N2 2.259(3) . ?
Tc S2 2.3271(14) . ?
Tc S3 2.3533(14) . ?
Tc S1 2.3940(15) . ?
S1 C11 1.780(5) . ?
S2 C18 1.776(4) . ?
S3 C25 1.782(4) . ?
N1 C5 1.350(5) . ?
N1 C1 1.352(5) . ?
N2 C10 1.343(5) . ?
N2 C6 1.351(5) . ?
C1 C2 1.361(6) . ?
C2 C3 1.372(7) . ?
C3 C4 1.367(7) . ?
C4 C5 1.393(6) . ?
C5 C6 1.461(5) . ?
C6 C7 1.394(6) . ?
C7 C8 1.362(7) . ?
C8 C9 1.369(7) . ?
C9 C10 1.374(6) . ?
C11 C12 1.370(6) . ?
C11 C16 1.376(6) . ?
C12 C13 1.381(7) . ?
C13 C14 1.373(7) . ?
C14 C15 1.375(7) . ?
C14 C17 1.520(8) . ?
C15 C16 1.385(7) . ?
C18 C23 1.377(6) . ?
C18 C19 1.387(6) . ?
C19 C20 1.382(8) . ?
C20 C21 1.374(7) . ?
C21 C22 1.370(7) . ?
C21 C24 1.500(9) . ?
C22 C23 1.373(6) . ?
C25 C26 1.380(6) . ?
C25 C30 1.387(6) . ?
C26 C27 1.385(6) . ?
C27 C28 1.384(6) . ?
C28 C29 1.373(6) . ?
C28 C31 1.501(6) . ?
C29 C30 1.392(6) . ?

loop_
_cod_related_entry_id
_cod_related_entry_database
_cod_related_entry_code
1 ChemSpider 30660936
